data_4116845
loop_
_publ_author_name
'Karl Hensen'
'Thorsten Stumpf'
'Michael Bolte'
'Christian N\"ather'
'Holger Fleischer'

_publ_contact_author
;
      Dr. Michael Bolte
      Institut f\"ur Organische Chemie
      J.-W.-Goethe-Universit\"at
      Marie-Curie-Str. 11
      60439 Frankfurt/Main
      Germany
;
_publ_contact_author_email bolte@chemie.uni-frankfurt.de
_publ_contact_author_fax '49 69 798 29128'
_publ_contact_author_phone '49 69 798 29136'
_publ_section_title
;
 Experimental Investigations and ab Initio Studies on Hexacoordinated
 Complexes of Dichlorosilane
;
_journal_name_full 'Journal of the American Chemical Society'
_journal_page_first 10402
_journal_page_last 10408
_journal_paper_doi 10.1021/ja981016g
_journal_volume 120
_journal_year 1998
_chemical_formula_sum 'C24 H26 Cl14 N4 Si'
_chemical_formula_weight 894.88
_chemical_name_systematic
; 
 ? 
;
_space_group_IT_number 12
_symmetry_cell_setting monoclinic
_symmetry_space_group_name_Hall '-C 2y'
_symmetry_space_group_name_H-M 'C 1 2/m 1'
_atom_sites_solution_hydrogens geom
_atom_sites_solution_primary direct
_atom_sites_solution_secondary difmap
_audit_creation_method SHELXL
_cell_angle_alpha 90.00
_cell_angle_beta 99.767(5)
_cell_angle_gamma 90.00
_cell_formula_units_Z 2
_cell_length_a 10.5080(10)
_cell_length_b 14.8330(10)
_cell_length_c 12.5080(10)
_cell_measurement_temperature 130(2)
_cell_volume 1921.3(3)
_computing_structure_refinement 'SHELXL-93 (Sheldrick, 1993)'
_computing_structure_solution 'SHELXS-86 (Sheldrick, 1990)'
_diffrn_ambient_temperature 130(2)
_diffrn_radiation_monochromator graphite
_diffrn_radiation_source 'fine-focus sealed tube'
_diffrn_radiation_type MoK\a
_diffrn_radiation_wavelength 0.71073
_diffrn_reflns_av_R_equivalents 0.0455
_diffrn_reflns_av_sigmaI/netI 0.0419
_diffrn_reflns_limit_h_max 13
_diffrn_reflns_limit_h_min 0
_diffrn_reflns_limit_k_max 18
_diffrn_reflns_limit_k_min -3
_diffrn_reflns_limit_l_max 15
_diffrn_reflns_limit_l_min -15
_diffrn_reflns_number 2470
_diffrn_reflns_theta_max 26.49
_diffrn_reflns_theta_min 2.40
_exptl_absorpt_coefficient_mu 1.059
_exptl_crystal_density_diffrn 1.547
_exptl_crystal_F_000 900
_refine_diff_density_max 0.841
_refine_diff_density_min -0.697
_refine_diff_density_rms 0.082
_refine_ls_extinction_method none
_refine_ls_goodness_of_fit_all 1.061
_refine_ls_goodness_of_fit_obs 1.117
_refine_ls_matrix_type full
_refine_ls_number_parameters 118
_refine_ls_number_reflns 2065
_refine_ls_number_restraints 0
_refine_ls_restrained_S_all 1.061
_refine_ls_restrained_S_obs 1.117
_refine_ls_R_factor_all 0.0897
_refine_ls_R_factor_obs 0.0641
_refine_ls_shift/esd_max 0.000
_refine_ls_shift/esd_mean 0.000
_refine_ls_structure_factor_coef Fsqd
_refine_ls_weighting_details 'w=1/[\s^2^(Fo^2^)+(0.0487P)^2^+10.9459P] where P=(Fo^2^+2Fc^2^)/3'
_refine_ls_weighting_scheme calc
_refine_ls_wR_factor_all 0.1609
_refine_ls_wR_factor_obs 0.1446
_reflns_number_observed 1530
_reflns_number_total 2065
_reflns_observed_criterion >2sigma(I)
_cod_data_source_file ja981016g_1.cif
_cod_data_source_block bock327
_cod_depositor_comments
;
The following automatic conversions were performed:

'_refine_ls_weighting_scheme' value 'calc
w=1/[\s^2^(Fo^2^)+(0.0487P)^2^+10.9459P] where P=(Fo^2^+2Fc^2^)/3'
was changed to 'calc'. New tag '_refine_ls_weighting_details' was
created. The value of the new tag was set to
'w=1/[\s^2^(Fo^2^)+(0.0487P)^2^+10.9459P] where P=(Fo^2^+2Fc^2^)/3'.

Automatic conversion script
Id: cif_fix_values 3143 2015-03-26 13:38:13Z robertas 
;
_cod_original_sg_symbol_H-M 'C 1 2/c 1'
_cod_database_code 4116845

loop_
_symmetry_equiv_pos_as_xyz
'x, y, z'
'-x, y, -z'
'x+1/2, y+1/2, z'
'-x+1/2, y+1/2, -z'
'-x, -y, -z'
'x, -y, z'
'-x+1/2, -y+1/2, -z'
'x+1/2, -y+1/2, z'

loop_
_atom_site_aniso_label
_atom_site_aniso_U_11
_atom_site_aniso_U_22
_atom_site_aniso_U_33
_atom_site_aniso_U_23
_atom_site_aniso_U_13
_atom_site_aniso_U_12
Si1 0.0217(10) 0.0201(9) 0.0323(11) 0.000 0.0063(8) 0.000
N1 0.028(2) 0.018(2) 0.032(2) 0.000 0.007(2) 0.000
C1 0.030(3) 0.024(3) 0.034(3) 0.000 0.010(2) 0.000
C2 0.029(3) 0.037(3) 0.041(3) 0.000 0.004(2) 0.000
C3 0.045(3) 0.035(3) 0.035(3) 0.000 -0.003(3) 0.000
C4 0.049(4) 0.041(3) 0.036(3) 0.000 0.010(3) 0.000
C5 0.037(3) 0.028(3) 0.037(3) 0.000 0.011(2) 0.000
N2 0.031(2) 0.021(2) 0.041(3) 0.000 -0.002(2) 0.000
C6 0.046(3) 0.033(2) 0.059(3) -0.008(2) 0.003(2) 0.010(2)
C7 0.067(3) 0.031(2) 0.084(4) -0.018(3) -0.008(3) 0.016(2)
C8 0.069(5) 0.021(3) 0.100(6) 0.000 -0.040(5) 0.000
Cl1 0.0395(7) 0.0322(7) 0.0282(6) 0.000 0.0089(5) 0.000
C9 0.047(3) 0.039(2) 0.043(2) 0.007(2) 0.008(2) 0.003(2)
Cl2 0.0615(9) 0.114(2) 0.1167(15) 0.0464(12) -0.0157(9) -0.0252(10)
Cl3 0.1121(14) 0.1015(14) 0.0998(13) 0.0211(11) 0.0625(11) 0.0265(11)
Cl4 0.169(2) 0.0481(9) 0.0844(12) -0.0142(8) -0.0072(12) 0.0074(11)

loop_
_atom_site_label
_atom_site_type_symbol
_atom_site_fract_x
_atom_site_fract_y
_atom_site_fract_z
_atom_site_U_iso_or_equiv
_atom_site_thermal_displace_type
_atom_site_occupancy
_atom_site_calc_flag
_atom_site_refinement_flags
Si1 Si 0.5000 0.5000 0.5000 0.0245(4) Uani 1 d S
N1 N 0.3728(4) 0.5000 0.3657(4) 0.0261(9) Uani 1 d S
C1 C 0.2441(5) 0.5000 0.3692(4) 0.0290(11) Uani 1 d S
H1 H 0.2170(5) 0.5000 0.4380(4) 0.035 Uiso 1 calc SR
C2 C 0.1522(6) 0.5000 0.2777(5) 0.0360(13) Uani 1 d S
H2 H 0.0630(6) 0.5000 0.2828(5) 0.043 Uiso 1 calc SR
C3 C 0.1916(6) 0.5000 0.1773(5) 0.0393(14) Uani 1 d S
H3 H 0.1298(6) 0.5000 0.1123(5) 0.047 Uiso 1 calc SR
C4 C 0.3221(6) 0.5000 0.1733(5) 0.0418(14) Uani 1 d S
H4 H 0.3511(6) 0.5000 0.1053(5) 0.050 Uiso 1 calc SR
C5 C 0.4102(6) 0.5000 0.2684(5) 0.0336(12) Uani 1 d S
H5 H 0.4998(6) 0.5000 0.2649(5) 0.040 Uiso 1 calc SR
N2 N 0.5000 0.6328(3) 0.5000 0.0319(10) Uani 1 d S
C6 C 0.4201(5) 0.6783(3) 0.5537(4) 0.0467(11) Uani 1 d .
H6 H 0.3631(5) 0.6461(3) 0.5912(4) 0.056 Uiso 1 calc R
C7 C 0.4199(6) 0.7710(3) 0.5552(5) 0.063(2) Uani 1 d .
H7 H 0.3639(6) 0.8023(3) 0.5946(5) 0.076 Uiso 1 calc R
C8 C 0.5000 0.8185(5) 0.5000 0.070(3) Uani 1 d S
H8 H 0.5000 0.8825(5) 0.5000 0.083 Uiso 1 calc SR
Cl1 Cl 0.16359(14) 0.5000 0.63944(11) 0.0329(3) Uani 1 d S
C9 C 0.2212(4) 0.3410(3) 0.8294(4) 0.0431(10) Uani 1 d .
Cl2 Cl 0.3797(2) 0.36107(15) 0.8887(2) 0.1011(7) Uani 1 d .
Cl3 Cl 0.1196(2) 0.35664(15) 0.9239(2) 0.0993(7) Uani 1 d .
Cl4 Cl 0.2049(2) 0.23201(11) 0.7782(2) 0.1040(7) Uani 1 d .
H9 H 0.1934(44) 0.3832(34) 0.7674(38) 0.049(13) Uiso 1 d .
H1SI H 0.4050(46) 0.5000 0.5575(38) 0.014(12) Uiso 1 d S

loop_
_atom_type_symbol
_atom_type_description
_atom_type_scat_dispersion_real
_atom_type_scat_dispersion_imag
_atom_type_scat_source
C C 0.0033 0.0016 'International Tables Vol C Tables 4.2.6.8 and 6.1.1.4'
H H 0.0000 0.0000 'International Tables Vol C Tables 4.2.6.8 and 6.1.1.4'
N N 0.0061 0.0033 'International Tables Vol C Tables 4.2.6.8 and 6.1.1.4'
Si Si 0.0817 0.0704 'International Tables Vol C Tables 4.2.6.8 and 6.1.1.4'
Cl Cl 0.1484 0.1585 'International Tables Vol C Tables 4.2.6.8 and 6.1.1.4'

loop_
_geom_angle_atom_site_label_1
_geom_angle_atom_site_label_2
_geom_angle_atom_site_label_3
_geom_angle
_geom_angle_site_symmetry_1
_geom_angle_site_symmetry_3
N1 Si1 N1 180.0 5_666 .
N1 Si1 N2 90.0 5_666 .
N1 Si1 N2 90.0 . .
N1 Si1 N2 90.0 5_666 5_666
N1 Si1 N2 90.0 . 5_666
N2 Si1 N2 180.0 . 5_666
C5 N1 C1 118.4(5) . .
C5 N1 Si1 121.0(4) . .
C1 N1 Si1 120.6(4) . .
N1 C1 C2 122.5(5) . .
C1 C2 C3 118.8(5) . .
C4 C3 C2 118.9(6) . .
C5 C4 C3 119.6(6) . .
N1 C5 C4 121.8(5) . .
C6 N2 C6 119.7(5) 2_656 .
C6 N2 Si1 120.2(3) 2_656 .
C6 N2 Si1 120.2(3) . .
N2 C6 C7 120.8(5) . .
C8 C7 C6 120.3(6) . .
C7 C8 C7 118.1(6) . 2_656
Cl2 C9 Cl4 110.2(3) . .
Cl2 C9 Cl3 110.1(3) . .
Cl4 C9 Cl3 110.0(3) . .

loop_
_geom_bond_atom_site_label_1
_geom_bond_atom_site_label_2
_geom_bond_distance
_geom_bond_site_symmetry_2
Si1 N1 1.962(4) 5_666
Si1 N1 1.962(4) .
Si1 N2 1.970(4) .
Si1 N2 1.970(4) 5_666
N1 C5 1.341(7) .
N1 C1 1.361(7) .
C1 C2 1.366(8) .
C2 C3 1.388(8) .
C3 C4 1.381(9) .
C4 C5 1.377(8) .
N2 C6 1.343(5) 2_656
N2 C6 1.343(5) .
C6 C7 1.375(6) .
C7 C8 1.371(7) .
C8 C7 1.371(7) 2_656
C9 Cl2 1.730(5) .
C9 Cl4 1.736(5) .
C9 Cl3 1.738(5) .

loop_
_geom_torsion_atom_site_label_1
_geom_torsion_atom_site_label_2
_geom_torsion_atom_site_label_3
_geom_torsion_atom_site_label_4
_geom_torsion
_geom_torsion_site_symmetry_1
_geom_torsion_site_symmetry_4
N1 Si1 N1 C5 -73.5(1000) 5_666 .
N2 Si1 N1 C5 90.0 . .
N2 Si1 N1 C5 -90.0 5_666 .
N1 Si1 N1 C1 106.5(1000) 5_666 .
N2 Si1 N1 C1 -90.0 . .
N2 Si1 N1 C1 90.0 5_666 .
C5 N1 C1 C2 0.000(1) . .
Si1 N1 C1 C2 180.0 . .
N1 C1 C2 C3 0.000(1) . .
C1 C2 C3 C4 0.0 . .
C2 C3 C4 C5 0.0 . .
C1 N1 C5 C4 0.0 . .
Si1 N1 C5 C4 180.0 . .
C3 C4 C5 N1 0.0 . .
N1 Si1 N2 C6 92.4(3) 5_666 2_656
N1 Si1 N2 C6 -87.6(3) . 2_656
N2 Si1 N2 C6 0.0(1000) 5_666 2_656
N1 Si1 N2 C6 -87.6(3) 5_666 .
N1 Si1 N2 C6 92.4(3) . .
N2 Si1 N2 C6 0.0(1000) 5_666 .
C6 N2 C6 C7 -0.6(4) 2_656 .
Si1 N2 C6 C7 179.4(4) . .
N2 C6 C7 C8 1.1(7) . .
C6 C7 C8 C7 -0.5(4) . 2_656
